data_7034955
loop_
_publ_author_name
'Wang, Yuan'
'Zheng, Bin'
'Pan, Yupeng'
'Pan, Chengling'
'He, Lipeng'
'Huang, Kuo-Wei'

_publ_section_title
;
 C-H and H-H bond activation via ligand dearomatization/rearomatization of
 a PN(3)P-rhodium(i) complex.
;
_journal_issue 34
_journal_name_full 'Dalton transactions (Cambridge, England : 2003)'
_journal_page_first 15111
_journal_page_last 15115
_journal_paper_doi 10.1039/c5dt00787a
_journal_volume 44
_journal_year 2015
_chemical_formula_sum 'C22 H40 N3 O P2 Rh'
_chemical_formula_weight 527.43
_chemical_name_systematic
; 
 ? 
;
_space_group_IT_number 33
_symmetry_cell_setting orthorhombic
_symmetry_space_group_name_Hall 'P 2c -2n'
_symmetry_space_group_name_H-M 'P n a 21'
_atom_sites_solution_hydrogens geom
_atom_sites_solution_primary direct
_atom_sites_solution_secondary difmap
_audit_block_doi 10.5517/cc148l11
_audit_creation_method SHELXL-97
_audit_update_record
;
2015-03-31 deposited with the CCDC.
2015-04-13 downloaded from the CCDC.
;
_cell_angle_alpha 90.00
_cell_angle_beta 90.00
_cell_angle_gamma 90.00
_cell_formula_units_Z 4
_cell_length_a 22.5273(4)
_cell_length_b 8.11695(15)
_cell_length_c 14.1994(2)
_cell_measurement_temperature 180(2)
_cell_volume 2596.40(8)
_computing_structure_refinement 'SHELXL-97 (Sheldrick, 1997)'
_computing_structure_solution 'SHELXS-97 (Sheldrick, 1990)'
_diffrn_ambient_temperature 180(2)
_diffrn_measured_fraction_theta_full 0.993
_diffrn_measured_fraction_theta_max 0.993
_diffrn_radiation_monochromator graphite
_diffrn_radiation_source 'fine-focus sealed tube'
_diffrn_radiation_type CuK\a
_diffrn_radiation_wavelength 1.54184
_diffrn_reflns_av_R_equivalents 0.0420
_diffrn_reflns_av_sigmaI/netI 0.0442
_diffrn_reflns_limit_h_max 26
_diffrn_reflns_limit_h_min -28
_diffrn_reflns_limit_k_max 10
_diffrn_reflns_limit_k_min -10
_diffrn_reflns_limit_l_max 14
_diffrn_reflns_limit_l_min -17
_diffrn_reflns_number 12089
_diffrn_reflns_theta_full 76.26
_diffrn_reflns_theta_max 76.26
_diffrn_reflns_theta_min 3.92
_exptl_absorpt_coefficient_mu 6.607
_exptl_crystal_density_diffrn 1.352
_exptl_crystal_density_method 'not measured'
_exptl_crystal_description block
_exptl_crystal_F_000 1108
_refine_diff_density_max 0.537
_refine_diff_density_min -0.669
_refine_diff_density_rms 0.066
_refine_ls_abs_structure_details 'Flack H D (1983), Acta Cryst. A39, 876-881'
_refine_ls_abs_structure_Flack -0.017(10)
_refine_ls_extinction_method none
_refine_ls_goodness_of_fit_ref 1.062
_refine_ls_hydrogen_treatment mixed
_refine_ls_matrix_type full
_refine_ls_number_parameters 274
_refine_ls_number_reflns 4651
_refine_ls_number_restraints 1
_refine_ls_restrained_S_all 1.062
_refine_ls_R_factor_all 0.0342
_refine_ls_R_factor_gt 0.0314
_refine_ls_shift/su_max 0.003
_refine_ls_shift/su_mean 0.000
_refine_ls_structure_factor_coef Fsqd
_refine_ls_weighting_details 'calc w=1/[\s^2^(Fo^2^)+(0.0465P)^2^+0.1901P] where P=(Fo^2^+2Fc^2^)/3'
_refine_ls_weighting_scheme calc
_refine_ls_wR_factor_gt 0.0801
_refine_ls_wR_factor_ref 0.0835
_reflns_number_gt 4357
_reflns_number_total 4651
_reflns_threshold_expression >2sigma(I)
_cod_data_source_file c5dt00787a2.cif
_cod_data_source_block wy-20140203b
_cod_depositor_comments 'Adding full bibliography for 7034953--7034956.cif.'
_cod_original_sg_symbol_H-M Pna21
_cod_database_code 7034955

loop_
_symmetry_equiv_pos_as_xyz
'x, y, z'
'-x, -y, z+1/2'
'-x+1/2, y+1/2, z+1/2'
'x+1/2, -y+1/2, z'

loop_
_atom_site_label
_atom_site_type_symbol
_atom_site_fract_x
_atom_site_fract_y
_atom_site_fract_z
_atom_site_U_iso_or_equiv
_atom_site_adp_type
_atom_site_occupancy
_atom_site_symmetry_multiplicity
_atom_site_calc_flag
_atom_site_refinement_flags
Rh1 Rh 0.667449(9) 0.37227(3) 0.54412(3) 0.02568(8) Uani 1 1 d .
P2 P 0.56994(4) 0.44512(11) 0.52208(6) 0.02687(19) Uani 1 1 d .
P1 P 0.75206(4) 0.26600(12) 0.60938(7) 0.02931(19) Uani 1 1 d .
N1 N 0.72249(15) 0.1817(5) 0.7076(3) 0.0418(9) Uani 1 1 d .
H4 H 0.7464 0.1403 0.7505 0.050 Uiso 1 1 calc R
N3 N 0.62832(13) 0.2553(4) 0.6571(2) 0.0280(6) Uani 1 1 d .
O6 O 0.71885(17) 0.5282(7) 0.3751(3) 0.0821(16) Uani 1 1 d .
C10 C 0.66161(17) 0.1759(6) 0.7226(3) 0.0324(8) Uani 1 1 d .
N2 N 0.53322(14) 0.3414(4) 0.6052(3) 0.0348(7) Uani 1 1 d .
C12 C 0.69851(17) 0.4696(6) 0.4403(3) 0.0436(11) Uani 1 1 d .
C13 C 0.54079(18) 0.1687(5) 0.7423(3) 0.0336(8) Uani 1 1 d .
H13 H 0.4988 0.1631 0.7482 0.040 Uiso 1 1 calc R
C14 C 0.56661(17) 0.2581(5) 0.6660(3) 0.0287(7) Uani 1 1 d .
C16 C 0.57575(19) 0.0921(5) 0.8059(3) 0.0375(9) Uani 1 1 d .
H16 H 0.5579 0.0355 0.8571 0.045 Uiso 1 1 calc R
C17 C 0.6373(2) 0.0941(6) 0.7984(3) 0.0400(9) Uani 1 1 d .
H17 H 0.6617 0.0411 0.8438 0.048 Uiso 1 1 calc R
C3 C 0.78696(16) 0.0901(5) 0.5444(4) 0.0400(8) Uani 1 1 d .
C4 C 0.55633(16) 0.6677(5) 0.5502(4) 0.0370(8) Uani 1 1 d .
C5 C 0.53451(18) 0.3767(5) 0.4107(3) 0.0337(9) Uani 1 1 d .
C6 C 0.49078(19) 0.7118(6) 0.5580(5) 0.0519(13) Uani 1 1 d .
H6A H 0.4726 0.7081 0.4953 0.078 Uiso 1 1 calc R
H6B H 0.4867 0.8229 0.5842 0.078 Uiso 1 1 calc R
H6C H 0.4709 0.6326 0.5994 0.078 Uiso 1 1 calc R
C7 C 0.7354(2) -0.0343(6) 0.5299(6) 0.0629(15) Uani 1 1 d .
H7A H 0.7206 -0.0707 0.5914 0.094 Uiso 1 1 calc R
H7B H 0.7499 -0.1297 0.4944 0.094 Uiso 1 1 calc R
H7C H 0.7033 0.0190 0.4948 0.094 Uiso 1 1 calc R
C8 C 0.80787(19) 0.4167(6) 0.6584(3) 0.0386(9) Uani 1 1 d .
C9 C 0.8079(3) 0.1467(7) 0.4481(4) 0.0566(13) Uani 1 1 d .
H9A H 0.7757 0.2063 0.4164 0.085 Uiso 1 1 calc R
H9B H 0.8192 0.0507 0.4103 0.085 Uiso 1 1 calc R
H9C H 0.8422 0.2197 0.4554 0.085 Uiso 1 1 calc R
C2AA C 0.5857(3) 0.6917(7) 0.6466(4) 0.0567(13) Uani 1 1 d .
H2AA H 0.5675 0.6168 0.6924 0.085 Uiso 1 1 calc R
H2AB H 0.5801 0.8058 0.6674 0.085 Uiso 1 1 calc R
H2AC H 0.6282 0.6679 0.6417 0.085 Uiso 1 1 calc R
C11 C 0.8373(2) 0.0051(7) 0.5993(5) 0.0565(14) Uani 1 1 d .
H11A H 0.8727 0.0754 0.5985 0.085 Uiso 1 1 calc R
H11B H 0.8466 -0.1009 0.5697 0.085 Uiso 1 1 calc R
H11C H 0.8248 -0.0132 0.6645 0.085 Uiso 1 1 calc R
C0AA C 0.4667(2) 0.3882(8) 0.4130(4) 0.0558(14) Uani 1 1 d .
H0AA H 0.4521 0.3464 0.4734 0.084 Uiso 1 1 calc R
H0AB H 0.4500 0.3222 0.3616 0.084 Uiso 1 1 calc R
H0AC H 0.4546 0.5035 0.4054 0.084 Uiso 1 1 calc R
C1AA C 0.5584(3) 0.4704(8) 0.3255(4) 0.0614(15) Uani 1 1 d .
H1AA H 0.5494 0.5879 0.3322 0.092 Uiso 1 1 calc R
H1AB H 0.5398 0.4280 0.2680 0.092 Uiso 1 1 calc R
H1AC H 0.6015 0.4553 0.3215 0.092 Uiso 1 1 calc R
C3AA C 0.7703(3) 0.5542(7) 0.7002(4) 0.0594(14) Uani 1 1 d .
H3AA H 0.7490 0.6113 0.6497 0.089 Uiso 1 1 calc R
H3AB H 0.7961 0.6326 0.7332 0.089 Uiso 1 1 calc R
H3AC H 0.7417 0.5074 0.7447 0.089 Uiso 1 1 calc R
C15 C 0.8457(3) 0.4859(7) 0.5784(4) 0.0575(14) Uani 1 1 d .
H15A H 0.8720 0.3995 0.5543 0.086 Uiso 1 1 calc R
H15B H 0.8696 0.5781 0.6019 0.086 Uiso 1 1 calc R
H15C H 0.8198 0.5246 0.5276 0.086 Uiso 1 1 calc R
C4AA C 0.8480(3) 0.3430(8) 0.7349(5) 0.0684(19) Uani 1 1 d .
H4AA H 0.8234 0.2890 0.7828 0.103 Uiso 1 1 calc R
H4AB H 0.8713 0.4310 0.7643 0.103 Uiso 1 1 calc R
H4AC H 0.8748 0.2620 0.7066 0.103 Uiso 1 1 calc R
C18 C 0.5872(2) 0.7816(6) 0.4797(5) 0.0594(14) Uani 1 1 d .
H18A H 0.6295 0.7536 0.4764 0.089 Uiso 1 1 calc R
H18B H 0.5828 0.8962 0.5002 0.089 Uiso 1 1 calc R
H18C H 0.5692 0.7678 0.4174 0.089 Uiso 1 1 calc R
C20 C 0.5509(3) 0.1957(7) 0.4007(5) 0.0593(14) Uani 1 1 d .
H20A H 0.5942 0.1840 0.4021 0.089 Uiso 1 1 calc R
H20B H 0.5357 0.1535 0.3408 0.089 Uiso 1 1 calc R
H20C H 0.5335 0.1330 0.4528 0.089 Uiso 1 1 calc R

loop_
_atom_site_aniso_label
_atom_site_aniso_U_11
_atom_site_aniso_U_22
_atom_site_aniso_U_33
_atom_site_aniso_U_23
_atom_site_aniso_U_13
_atom_site_aniso_U_12
Rh1 0.01781(11) 0.03564(13) 0.02359(13) 0.01212(12) 0.00151(12) 0.00151(8)
P2 0.0188(3) 0.0340(4) 0.0279(5) 0.0087(4) 0.0004(3) 0.0022(3)
P1 0.0185(4) 0.0384(4) 0.0311(5) 0.0133(4) -0.0023(3) 0.0002(3)
N1 0.0223(16) 0.064(2) 0.039(2) 0.0276(18) -0.0074(14) -0.0024(16)
N3 0.0250(14) 0.0361(15) 0.0230(14) 0.0120(12) 0.0009(12) -0.0026(12)
O6 0.0432(19) 0.136(4) 0.067(3) 0.073(3) 0.0226(19) 0.018(2)
C10 0.0272(19) 0.041(2) 0.029(2) 0.0117(18) -0.0029(14) -0.0020(15)
N2 0.0197(15) 0.0498(18) 0.0350(19) 0.0151(16) 0.0038(13) 0.0012(13)
C12 0.0243(17) 0.069(3) 0.038(2) 0.030(2) 0.0039(17) 0.0066(19)
C13 0.0300(19) 0.0375(19) 0.033(2) 0.0072(17) 0.0091(16) -0.0042(16)
C14 0.0259(17) 0.0364(19) 0.0239(18) 0.0042(15) 0.0062(14) -0.0022(14)
C16 0.041(2) 0.042(2) 0.029(2) 0.0141(17) 0.0091(17) -0.0060(17)
C17 0.038(2) 0.051(2) 0.031(2) 0.0160(19) -0.0010(17) -0.0057(18)
C3 0.0308(16) 0.0376(17) 0.052(2) 0.008(3) -0.001(2) 0.0010(14)
C4 0.0301(16) 0.0384(17) 0.042(2) 0.006(2) 0.0048(19) 0.0037(14)
C5 0.0267(19) 0.045(2) 0.029(2) 0.0027(16) -0.0024(15) -0.0023(15)
C6 0.035(2) 0.047(2) 0.074(4) 0.003(3) 0.004(2) 0.0150(18)
C7 0.044(2) 0.042(2) 0.103(5) -0.007(3) -0.007(3) -0.0089(19)
C8 0.033(2) 0.043(2) 0.040(2) 0.0107(19) -0.0040(18) -0.0085(18)
C9 0.045(3) 0.070(3) 0.054(3) -0.008(3) -0.003(2) 0.011(2)
C2AA 0.056(3) 0.059(3) 0.055(3) -0.022(3) -0.007(2) 0.011(2)
C11 0.040(2) 0.055(3) 0.074(4) 0.016(3) 0.000(2) 0.015(2)
C0AA 0.028(2) 0.097(4) 0.042(3) -0.002(3) -0.011(2) -0.001(2)
C1AA 0.062(3) 0.091(4) 0.031(2) 0.013(3) -0.003(2) -0.023(3)
C3AA 0.061(3) 0.063(3) 0.055(3) -0.014(3) -0.007(3) -0.002(3)
C15 0.055(3) 0.058(3) 0.059(3) 0.009(2) 0.004(2) -0.026(2)
C4AA 0.059(3) 0.065(3) 0.081(5) 0.022(3) -0.039(3) -0.018(3)
C18 0.057(3) 0.043(2) 0.078(4) 0.012(3) 0.011(3) -0.005(2)
C20 0.049(3) 0.053(3) 0.075(4) -0.012(3) -0.016(3) 0.002(2)

loop_
_atom_type_symbol
_atom_type_description
_atom_type_scat_dispersion_real
_atom_type_scat_dispersion_imag
_atom_type_scat_source
C C 0.0181 0.0091 'International Tables Vol C Tables 4.2.6.8 and 6.1.1.4'
H H 0.0000 0.0000 'International Tables Vol C Tables 4.2.6.8 and 6.1.1.4'
Rh Rh 0.0927 3.6045 'International Tables Vol C Tables 4.2.6.8 and 6.1.1.4'
N N 0.0311 0.0180 'International Tables Vol C Tables 4.2.6.8 and 6.1.1.4'
O O 0.0492 0.0322 'International Tables Vol C Tables 4.2.6.8 and 6.1.1.4'
P P 0.2955 0.4335 'International Tables Vol C Tables 4.2.6.8 and 6.1.1.4'

loop_
_geom_angle_atom_site_label_1
_geom_angle_atom_site_label_2
_geom_angle_atom_site_label_3
_geom_angle
C12 Rh1 N3 176.58(18)
C12 Rh1 P1 99.90(13)
N3 Rh1 P1 82.38(9)
C12 Rh1 P2 98.40(13)
N3 Rh1 P2 79.38(9)
P1 Rh1 P2 161.65(4)
N2 P2 C5 103.79(19)
N2 P2 C4 104.7(2)
C5 P2 C4 113.5(2)
N2 P2 Rh1 104.34(12)
C5 P2 Rh1 116.77(14)
C4 P2 Rh1 112.05(12)
N1 P1 C3 105.3(2)
N1 P1 C8 102.7(2)
C3 P1 C8 113.33(19)
N1 P1 Rh1 99.12(12)
C3 P1 Rh1 115.95(16)
C8 P1 Rh1 117.39(15)
C10 N1 P1 121.9(3)
C10 N3 C14 119.7(3)
C10 N3 Rh1 121.0(2)
C14 N3 Rh1 119.3(2)
N3 C10 C17 123.0(4)
N3 C10 N1 115.1(3)
C17 C10 N1 121.9(4)
C14 N2 P2 115.8(3)
O6 C12 Rh1 178.6(5)
C16 C13 C14 120.3(4)
N2 C14 N3 120.8(3)
N2 C14 C13 121.3(4)
N3 C14 C13 117.8(3)
C13 C16 C17 121.6(4)
C10 C17 C16 117.5(4)
C9 C3 C11 111.3(4)
C9 C3 C7 108.0(5)
C11 C3 C7 109.1(4)
C9 C3 P1 110.1(3)
C11 C3 P1 113.7(4)
C7 C3 P1 104.3(3)
C6 C4 C18 110.3(4)
C6 C4 C2AA 108.9(4)
C18 C4 C2AA 108.1(4)
C6 C4 P2 113.6(3)
C18 C4 P2 111.6(3)
C2AA C4 P2 104.0(3)
C20 C5 C1AA 108.7(5)
C20 C5 C0AA 107.7(4)
C1AA C5 C0AA 109.8(4)
C20 C5 P2 105.3(3)
C1AA C5 P2 112.0(3)
C0AA C5 P2 113.1(3)
C3AA C8 C15 109.3(4)
C3AA C8 C4AA 109.7(5)
C15 C8 C4AA 110.0(5)
C3AA C8 P1 104.4(3)
C15 C8 P1 109.6(3)
C4AA C8 P1 113.6(3)

loop_
_geom_bond_atom_site_label_1
_geom_bond_atom_site_label_2
_geom_bond_distance
Rh1 C12 1.813(4)
Rh1 N3 2.062(3)
Rh1 P1 2.2881(9)
Rh1 P2 2.2962(8)
P2 N2 1.670(3)
P2 C5 1.856(4)
P2 C4 1.876(4)
P1 N1 1.690(4)
P1 C3 1.873(5)
P1 C8 1.887(5)
N1 C10 1.389(5)
N3 C10 1.357(5)
N3 C14 1.396(5)
O6 C12 1.138(5)
C10 C17 1.378(6)
N2 C14 1.330(5)
C13 C16 1.351(6)
C13 C14 1.427(5)
C16 C17 1.391(6)
C3 C9 1.518(8)
C3 C11 1.540(6)
C3 C7 1.552(5)
C4 C6 1.523(5)
C4 C18 1.530(7)
C4 C2AA 1.533(7)
C5 C20 1.522(7)
C5 C1AA 1.528(6)
C5 C0AA 1.530(6)
C8 C3AA 1.522(7)
C8 C15 1.528(7)
C8 C4AA 1.535(7)
